data_4326076
loop_
_publ_author_name
'Steven L. Matthews'
'D. Michael Heinekey'

_publ_section_title
;
 An Oxidized Active Site Model for the FeFe Hydrogenase: Reduction with
 Hydrogen Gas
;
_journal_name_full 'Inorganic Chemistry'
_journal_page_first 7925
_journal_page_last 7927
_journal_paper_doi 10.1021/ic2009573
_journal_volume 50
_journal_year 2011
_chemical_formula_moiety 'C24 B F20, C9 H6 Cl Fe2 O6 S2'
_chemical_formula_sum 'C33 H6 B Cl F20 Fe2 O6 S2'
_chemical_formula_weight 1100.46
_chemical_name_common SLM_Fe2cl
_chemical_name_systematic SLM_Fe2cl
_space_group_IT_number 2
_symmetry_cell_setting triclinic
_symmetry_Int_Tables_number 2
_symmetry_space_group_name_Hall '-P 1'
_symmetry_space_group_name_H-M 'P -1'
_atom_sites_solution_hydrogens geom
_atom_sites_solution_primary direct
_atom_sites_solution_secondary difmap
_audit_creation_method SHELXL-97
_cell_angle_alpha 93.981(2)
_cell_angle_beta 96.589(3)
_cell_angle_gamma 100.781(3)
_cell_formula_units_Z 2
_cell_length_a 9.8081(4)
_cell_length_b 13.6899(7)
_cell_length_c 14.1130(7)
_cell_measurement_reflns_used 640
_cell_measurement_temperature 130(2)
_cell_measurement_theta_max 20
_cell_measurement_theta_min 3
_cell_volume 1841.20(15)
_computing_cell_refinement 'HKL Scalepack (Otwinowski & Minor 1997)'
_computing_data_collection KappaCCD
_computing_data_reduction 'HKL Scalepack (Otwinowski & Minor 1997)'
_computing_molecular_graphics 'maXus, Zortep'
_computing_publication_material 'SHELXL-97 (Sheldrick, 1997)'
_computing_structure_refinement 'SHELXL-97 (Sheldrick, 1997)'
_computing_structure_solution SIR97
_diffrn_ambient_temperature 130(2)
_diffrn_measured_fraction_theta_full 1.000
_diffrn_measured_fraction_theta_max 0.953
_diffrn_measurement_device_type 'Nonius KappaCCD'
_diffrn_measurement_method '\f and \w scans'
_diffrn_radiation_monochromator graphite
_diffrn_radiation_source 'fine-focus sealed tube'
_diffrn_radiation_type MoK\a
_diffrn_radiation_wavelength 0.71073
_diffrn_reflns_av_R_equivalents 0.0976
_diffrn_reflns_av_sigmaI/netI 0.1071
_diffrn_reflns_limit_h_max 12
_diffrn_reflns_limit_h_min -12
_diffrn_reflns_limit_k_max 16
_diffrn_reflns_limit_k_min -17
_diffrn_reflns_limit_l_max 16
_diffrn_reflns_limit_l_min -18
_diffrn_reflns_number 14221
_diffrn_reflns_theta_full 25.00
_diffrn_reflns_theta_max 28.28
_diffrn_reflns_theta_min 2.13
_exptl_absorpt_coefficient_mu 1.123
_exptl_absorpt_correction_T_max 0.6148
_exptl_absorpt_correction_T_min 0.5571
_exptl_absorpt_correction_type multi-scan
_exptl_absorpt_process_details HKL2008
_exptl_crystal_colour orange
_exptl_crystal_density_diffrn 1.985
_exptl_crystal_description prism
_exptl_crystal_F_000 1076
_exptl_crystal_size_max 0.59
_exptl_crystal_size_mid 0.57
_exptl_crystal_size_min 0.48
_refine_diff_density_max 0.982
_refine_diff_density_min -1.194
_refine_diff_density_rms 0.108
_refine_ls_extinction_method none
_refine_ls_goodness_of_fit_ref 0.996
_refine_ls_hydrogen_treatment constr
_refine_ls_matrix_type full
_refine_ls_number_parameters 586
_refine_ls_number_reflns 8706
_refine_ls_number_restraints 0
_refine_ls_restrained_S_all 0.996
_refine_ls_R_factor_all 0.0706
_refine_ls_R_factor_gt 0.0463
_refine_ls_shift/su_max 0.000
_refine_ls_shift/su_mean 0.000
_refine_ls_structure_factor_coef Fsqd
_refine_ls_weighting_details 'calc w=1/[\s^2^(Fo^2^)+(0.0514P)^2^+0.0000P] where P=(Fo^2^+2Fc^2^)/3'
_refine_ls_weighting_scheme calc
_refine_ls_wR_factor_gt 0.1069
_refine_ls_wR_factor_ref 0.1172
_reflns_number_gt 6292
_reflns_number_total 8706
_reflns_threshold_expression >2sigma(I)
_cod_data_source_file ic2009573_si_001_1.cif
_cod_data_source_block shelxl
_cod_database_code 4326076

loop_
_symmetry_equiv_pos_as_xyz
'x, y, z'
'-x, -y, -z'

loop_
_atom_site_label
_atom_site_type_symbol
_atom_site_fract_x
_atom_site_fract_y
_atom_site_fract_z
_atom_site_U_iso_or_equiv
_atom_site_adp_type
_atom_site_occupancy
_atom_site_symmetry_multiplicity
_atom_site_calc_flag
_atom_site_refinement_flags
Fe1 Fe 0.34920(4) 0.10667(3) -0.31106(3) 0.01513(11) Uani 1 1 d .
Fe2 Fe 0.37269(4) 0.23945(3) -0.12885(2) 0.01361(11) Uani 1 1 d .
Cl1 Cl 0.23335(7) 0.08378(5) -0.17674(4) 0.01875(16) Uani 1 1 d .
S1 S 0.30737(7) 0.26714(5) -0.28547(4) 0.01589(16) Uani 1 1 d .
S2 S 0.53942(7) 0.17351(5) -0.19947(4) 0.01433(15) Uani 1 1 d .
F1 F -0.10273(17) 0.17130(12) 0.13980(11) 0.0232(4) Uani 1 1 d .
F2 F -0.25247(17) 0.27054(13) 0.02750(11) 0.0264(4) Uani 1 1 d .
F3 F -0.17920(18) 0.47222(13) 0.02888(12) 0.0290(4) Uani 1 1 d .
F4 F 0.05787(19) 0.57154(13) 0.14080(14) 0.0347(5) Uani 1 1 d .
F5 F 0.21952(19) 0.47369(13) 0.24305(13) 0.0335(5) Uani 1 1 d .
F6 F 0.32991(17) 0.34595(13) 0.11952(10) 0.0243(4) Uani 1 1 d .
F7 F 0.60274(17) 0.39947(13) 0.13089(11) 0.0268(4) Uani 1 1 d .
F8 F 0.77265(16) 0.38481(13) 0.29493(11) 0.0245(4) Uani 1 1 d .
F9 F 0.65277(18) 0.32369(15) 0.45108(11) 0.0327(5) Uani 1 1 d .
F10 F 0.37931(18) 0.26827(14) 0.44241(10) 0.0297(5) Uani 1 1 d .
F11 F 0.2505(2) 0.42603(13) 0.42942(13) 0.0369(5) Uani 1 1 d .
F12 F 0.1227(2) 0.45055(15) 0.58119(14) 0.0483(6) Uani 1 1 d .
F13 F -0.1067(2) 0.31654(15) 0.61125(12) 0.0350(5) Uani 1 1 d .
F14 F -0.20551(18) 0.15404(14) 0.48096(11) 0.0287(4) Uani 1 1 d .
F15 F -0.08161(18) 0.12764(12) 0.32818(11) 0.0257(4) Uani 1 1 d .
F16 F 0.1888(2) 0.08877(13) 0.39135(10) 0.0285(4) Uani 1 1 d .
F17 F 0.1784(2) -0.10008(13) 0.33015(12) 0.0346(5) Uani 1 1 d .
F18 F 0.14113(18) -0.15975(12) 0.13911(11) 0.0235(4) Uani 1 1 d .
F19 F 0.13870(19) -0.01974(13) 0.01122(11) 0.0272(4) Uani 1 1 d .
F20 F 0.14614(19) 0.16857(12) 0.06889(10) 0.0234(4) Uani 1 1 d .
O1 O 0.4111(3) -0.09567(16) -0.29134(16) 0.0364(6) Uani 1 1 d .
O2 O 0.0685(2) 0.06357(17) -0.42558(14) 0.0309(6) Uani 1 1 d .
O3 O 0.4923(2) 0.10749(16) -0.48147(14) 0.0277(5) Uani 1 1 d .
O4 O 0.5493(2) 0.43749(15) -0.07915(13) 0.0236(5) Uani 1 1 d .
O5 O 0.4607(2) 0.16109(16) 0.05458(13) 0.0244(5) Uani 1 1 d .
O6 O 0.1247(2) 0.30818(16) -0.06657(14) 0.0259(5) Uani 1 1 d .
C1 C 0.4485(3) 0.3594(2) -0.32114(19) 0.0206(7) Uani 1 1 d .
H1A H 0.4147 0.3811 -0.3835 0.025 Uiso 1 1 calc R
H1B H 0.4680 0.4186 -0.2736 0.025 Uiso 1 1 calc R
C2 C 0.5853(3) 0.3246(2) -0.33032(19) 0.0201(7) Uani 1 1 d .
H2A H 0.5696 0.2758 -0.3875 0.024 Uiso 1 1 calc R
H2B H 0.6549 0.3830 -0.3431 0.024 Uiso 1 1 calc R
C3 C 0.6501(3) 0.2776(2) -0.24714(18) 0.0176(6) Uani 1 1 d .
H3A H 0.6851 0.3307 -0.1940 0.021 Uiso 1 1 calc R
H3B H 0.7325 0.2535 -0.2671 0.021 Uiso 1 1 calc R
C4 C 0.3846(3) -0.0204(2) -0.30134(19) 0.0212(7) Uani 1 1 d .
C5 C 0.1764(3) 0.0744(2) -0.38477(19) 0.0209(7) Uani 1 1 d .
C6 C 0.4399(3) 0.1138(2) -0.41474(19) 0.0182(6) Uani 1 1 d .
C7 C 0.4819(3) 0.3606(2) -0.09813(17) 0.0183(6) Uani 1 1 d .
C8 C 0.4268(3) 0.1931(2) -0.01358(19) 0.0193(6) Uani 1 1 d .
C9 C 0.2185(3) 0.2831(2) -0.08890(18) 0.0181(6) Uani 1 1 d .
C10 C 0.0709(3) 0.3158(2) 0.19636(17) 0.0138(6) Uani 1 1 d .
C11 C -0.0538(3) 0.2704(2) 0.14051(18) 0.0149(6) Uani 1 1 d .
C12 C -0.1355(3) 0.3201(2) 0.08271(18) 0.0165(6) Uani 1 1 d .
C13 C -0.0993(3) 0.4222(2) 0.08220(19) 0.0190(6) Uani 1 1 d .
C14 C 0.0203(3) 0.4718(2) 0.1387(2) 0.0228(7) Uani 1 1 d .
C15 C 0.1013(3) 0.4186(2) 0.19185(19) 0.0192(6) Uani 1 1 d .
C16 C 0.3357(3) 0.30443(19) 0.28120(17) 0.0137(6) Uani 1 1 d .
C17 C 0.4042(3) 0.3388(2) 0.20489(17) 0.0151(6) Uani 1 1 d .
C18 C 0.5469(3) 0.3671(2) 0.20885(18) 0.0175(6) Uani 1 1 d .
C19 C 0.6328(3) 0.3617(2) 0.29117(19) 0.0170(6) Uani 1 1 d .
C20 C 0.5716(3) 0.3295(2) 0.36938(18) 0.0184(6) Uani 1 1 d .
C21 C 0.4285(3) 0.3016(2) 0.36220(18) 0.0179(6) Uani 1 1 d .
C22 C 0.0957(3) 0.2735(2) 0.37024(18) 0.0146(6) Uani 1 1 d .
C23 C 0.1380(3) 0.3548(2) 0.4381(2) 0.0216(7) Uani 1 1 d .
C24 C 0.0734(3) 0.3700(2) 0.5184(2) 0.0272(8) Uani 1 1 d .
C25 C -0.0427(3) 0.3022(2) 0.53374(19) 0.0231(7) Uani 1 1 d .
C26 C -0.0917(3) 0.2218(2) 0.46834(19) 0.0189(6) Uani 1 1 d .
C27 C -0.0233(3) 0.2098(2) 0.38938(18) 0.0157(6) Uani 1 1 d .
C28 C 0.1598(3) 0.1399(2) 0.23373(18) 0.0137(6) Uani 1 1 d .
C29 C 0.1727(3) 0.0664(2) 0.29489(18) 0.0190(6) Uani 1 1 d .
C30 C 0.1667(3) -0.0321(2) 0.26578(19) 0.0195(6) Uani 1 1 d .
C31 C 0.1515(3) -0.0636(2) 0.16925(19) 0.0172(6) Uani 1 1 d .
C32 C 0.1467(3) 0.0068(2) 0.10549(18) 0.0181(6) Uani 1 1 d .
C33 C 0.1523(3) 0.1046(2) 0.13804(18) 0.0162(6) Uani 1 1 d .
B1 B 0.1653(3) 0.2584(2) 0.2699(2) 0.0139(6) Uani 1 1 d .

loop_
_atom_site_aniso_label
_atom_site_aniso_U_11
_atom_site_aniso_U_22
_atom_site_aniso_U_33
_atom_site_aniso_U_23
_atom_site_aniso_U_13
_atom_site_aniso_U_12
Fe1 0.0167(2) 0.0129(2) 0.01418(19) -0.00168(16) 0.00295(16) -0.00069(17)
Fe2 0.0132(2) 0.0155(2) 0.01214(19) -0.00063(16) 0.00225(15) 0.00308(16)
Cl1 0.0178(4) 0.0195(3) 0.0170(3) 0.0009(3) 0.0047(3) -0.0025(3)
S1 0.0164(4) 0.0163(3) 0.0142(3) 0.0000(3) 0.0006(3) 0.0027(3)
S2 0.0137(3) 0.0141(3) 0.0154(3) 0.0003(3) 0.0033(3) 0.0026(3)
F1 0.0174(9) 0.0150(8) 0.0331(9) 0.0005(7) -0.0025(7) -0.0025(7)
F2 0.0141(9) 0.0307(10) 0.0300(9) -0.0028(8) -0.0066(7) 0.0008(8)
F3 0.0163(9) 0.0329(11) 0.0387(10) 0.0183(9) -0.0011(8) 0.0043(8)
F4 0.0241(10) 0.0140(9) 0.0633(12) 0.0094(9) -0.0069(9) 0.0023(8)
F5 0.0252(10) 0.0150(9) 0.0526(11) -0.0033(8) -0.0179(9) 0.0006(8)
F6 0.0167(9) 0.0394(11) 0.0146(8) 0.0059(7) 0.0017(6) -0.0010(8)
F7 0.0173(9) 0.0428(11) 0.0205(8) 0.0085(8) 0.0092(7) 0.0008(8)
F8 0.0076(8) 0.0359(10) 0.0289(9) -0.0018(8) 0.0037(7) 0.0021(7)
F9 0.0161(9) 0.0617(14) 0.0193(8) 0.0109(9) -0.0038(7) 0.0063(9)
F10 0.0212(10) 0.0523(12) 0.0169(8) 0.0163(8) 0.0044(7) 0.0042(9)
F11 0.0386(12) 0.0234(10) 0.0424(10) -0.0155(8) 0.0246(9) -0.0149(9)
F12 0.0571(14) 0.0370(12) 0.0447(11) -0.0266(10) 0.0276(10) -0.0079(11)
F13 0.0373(12) 0.0449(12) 0.0265(9) -0.0029(9) 0.0219(8) 0.0095(9)
F14 0.0223(10) 0.0382(11) 0.0244(9) 0.0040(8) 0.0136(7) -0.0037(8)
F15 0.0227(10) 0.0250(9) 0.0245(8) -0.0072(7) 0.0099(7) -0.0083(8)
F16 0.0496(12) 0.0263(10) 0.0131(8) -0.0002(7) 0.0017(8) 0.0182(9)
F17 0.0645(14) 0.0215(10) 0.0249(9) 0.0088(8) 0.0117(9) 0.0209(9)
F18 0.0278(10) 0.0125(8) 0.0299(9) -0.0033(7) 0.0012(7) 0.0069(7)
F19 0.0404(11) 0.0278(10) 0.0150(8) -0.0064(7) 0.0038(7) 0.0132(8)
F20 0.0368(11) 0.0207(9) 0.0165(8) 0.0063(7) 0.0115(7) 0.0087(8)
O1 0.0504(17) 0.0184(12) 0.0403(13) 0.0003(10) 0.0060(12) 0.0073(11)
O2 0.0266(13) 0.0345(13) 0.0239(11) -0.0006(10) -0.0041(10) -0.0077(11)
O3 0.0346(13) 0.0281(12) 0.0215(10) -0.0014(9) 0.0128(10) 0.0049(10)
O4 0.0271(12) 0.0160(11) 0.0241(10) -0.0046(9) -0.0011(9) 0.0002(9)
O5 0.0237(12) 0.0328(13) 0.0175(10) 0.0046(9) 0.0025(8) 0.0071(10)
O6 0.0239(13) 0.0287(12) 0.0297(11) 0.0064(10) 0.0081(10) 0.0125(10)
C1 0.0269(17) 0.0131(14) 0.0201(14) 0.0045(12) 0.0033(12) -0.0013(12)
C2 0.0252(16) 0.0147(14) 0.0187(13) 0.0006(11) 0.0070(12) -0.0026(12)
C3 0.0159(15) 0.0145(14) 0.0203(13) -0.0003(11) 0.0045(11) -0.0026(11)
C4 0.0245(17) 0.0157(15) 0.0212(14) -0.0018(12) 0.0003(12) 0.0008(13)
C5 0.0266(18) 0.0179(15) 0.0152(13) -0.0025(12) 0.0058(13) -0.0038(13)
C6 0.0221(16) 0.0089(13) 0.0213(14) -0.0021(11) 0.0007(12) 0.0000(12)
C7 0.0205(16) 0.0259(16) 0.0109(12) -0.0014(12) 0.0032(11) 0.0111(13)
C8 0.0143(15) 0.0230(16) 0.0203(14) -0.0038(13) 0.0055(12) 0.0038(12)
C9 0.0183(16) 0.0219(15) 0.0143(13) 0.0023(12) 0.0025(11) 0.0038(13)
C10 0.0152(14) 0.0138(13) 0.0125(12) -0.0015(11) 0.0044(10) 0.0025(11)
C11 0.0124(14) 0.0170(14) 0.0156(12) 0.0018(11) 0.0052(11) 0.0017(11)
C12 0.0090(14) 0.0247(16) 0.0148(12) -0.0022(12) 0.0026(10) 0.0016(12)
C13 0.0134(15) 0.0237(16) 0.0221(14) 0.0092(12) 0.0025(11) 0.0067(12)
C14 0.0154(15) 0.0161(15) 0.0365(16) 0.0059(13) 0.0020(13) 0.0018(12)
C15 0.0140(15) 0.0184(15) 0.0226(14) -0.0030(12) -0.0029(11) 0.0019(12)
C16 0.0156(14) 0.0093(13) 0.0152(12) -0.0026(11) 0.0029(11) 0.0010(11)
C17 0.0147(14) 0.0166(14) 0.0122(12) -0.0018(11) -0.0022(10) 0.0021(11)
C18 0.0166(15) 0.0194(15) 0.0174(13) 0.0005(12) 0.0097(11) 0.0019(12)
C19 0.0129(14) 0.0151(14) 0.0228(14) -0.0014(12) 0.0016(11) 0.0038(11)
C20 0.0135(14) 0.0251(16) 0.0160(13) -0.0005(12) 0.0001(11) 0.0043(12)
C21 0.0204(16) 0.0208(15) 0.0136(12) 0.0029(11) 0.0064(11) 0.0036(12)
C22 0.0142(14) 0.0142(13) 0.0161(13) 0.0006(11) 0.0020(11) 0.0046(11)
C23 0.0210(16) 0.0163(15) 0.0274(15) -0.0018(12) 0.0095(12) 0.0015(12)
C24 0.0339(19) 0.0210(16) 0.0250(15) -0.0114(13) 0.0093(14) 0.0025(14)
C25 0.0246(17) 0.0310(17) 0.0176(14) 0.0010(13) 0.0119(12) 0.0107(14)
C26 0.0129(15) 0.0220(15) 0.0229(14) 0.0059(12) 0.0061(11) 0.0024(12)
C27 0.0164(15) 0.0175(14) 0.0126(12) 0.0006(11) 0.0019(11) 0.0021(12)
C28 0.0098(13) 0.0154(14) 0.0158(12) 0.0006(11) 0.0023(10) 0.0019(11)
C29 0.0236(16) 0.0197(15) 0.0138(13) -0.0018(12) 0.0034(11) 0.0053(12)
C30 0.0218(16) 0.0185(15) 0.0204(14) 0.0070(12) 0.0035(12) 0.0070(12)
C31 0.0141(15) 0.0149(14) 0.0234(14) -0.0007(12) 0.0039(11) 0.0052(11)
C32 0.0165(15) 0.0219(15) 0.0154(13) -0.0033(12) 0.0031(11) 0.0036(12)
C33 0.0168(15) 0.0156(14) 0.0176(13) 0.0063(11) 0.0055(11) 0.0032(11)
B1 0.0164(16) 0.0123(15) 0.0123(13) -0.0012(12) 0.0048(12) 0.0005(12)

loop_
_atom_type_symbol
_atom_type_description
_atom_type_scat_dispersion_real
_atom_type_scat_dispersion_imag
_atom_type_scat_source
C C 0.0033 0.0016 'International Tables Vol C Tables 4.2.6.8 and 6.1.1.4'
H H 0.0000 0.0000 'International Tables Vol C Tables 4.2.6.8 and 6.1.1.4'
B B 0.0013 0.0007 'International Tables Vol C Tables 4.2.6.8 and 6.1.1.4'
O O 0.0106 0.0060 'International Tables Vol C Tables 4.2.6.8 and 6.1.1.4'
F F 0.0171 0.0103 'International Tables Vol C Tables 4.2.6.8 and 6.1.1.4'
Cl Cl 0.1484 0.1585 'International Tables Vol C Tables 4.2.6.8 and 6.1.1.4'
S S 0.1246 0.1234 'International Tables Vol C Tables 4.2.6.8 and 6.1.1.4'
Fe Fe 0.3463 0.8444 'International Tables Vol C Tables 4.2.6.8 and 6.1.1.4'

loop_
_geom_angle_atom_site_label_1
_geom_angle_atom_site_label_2
_geom_angle_atom_site_label_3
_geom_angle
C6 Fe1 C5 92.42(12)
C6 Fe1 C4 88.48(13)
C5 Fe1 C4 99.07(13)
C6 Fe1 S2 97.05(9)
C5 Fe1 S2 166.19(10)
C4 Fe1 S2 91.23(9)
C6 Fe1 S1 102.78(9)
C5 Fe1 S1 87.31(10)
C4 Fe1 S1 166.88(9)
S2 Fe1 S1 80.82(3)
C6 Fe1 Cl1 175.31(9)
C5 Fe1 Cl1 87.77(8)
C4 Fe1 Cl1 86.86(9)
S2 Fe1 Cl1 83.61(3)
S1 Fe1 Cl1 81.92(3)
C7 Fe2 C8 93.64(12)
C7 Fe2 C9 91.94(13)
C8 Fe2 C9 95.00(12)
C7 Fe2 S2 94.45(9)
C8 Fe2 S2 91.12(10)
C9 Fe2 S2 170.86(9)
C7 Fe2 S1 94.81(8)
C8 Fe2 S1 168.95(10)
C9 Fe2 S1 91.84(9)
S2 Fe2 S1 81.13(3)
C7 Fe2 Cl1 177.03(8)
C8 Fe2 Cl1 88.88(9)
C9 Fe2 Cl1 89.41(9)
S2 Fe2 Cl1 83.92(3)
S1 Fe2 Cl1 82.50(3)
Fe2 Cl1 Fe1 80.59(2)
C1 S1 Fe2 107.61(9)
C1 S1 Fe1 110.89(11)
Fe2 S1 Fe1 80.97(3)
C3 S2 Fe2 106.68(10)
C3 S2 Fe1 109.65(9)
Fe2 S2 Fe1 81.62(3)
C2 C1 S1 116.0(2)
C2 C1 H1A 108.3
S1 C1 H1A 108.3
C2 C1 H1B 108.3
S1 C1 H1B 108.3
H1A C1 H1B 107.4
C3 C2 C1 118.2(2)
C3 C2 H2A 107.8
C1 C2 H2A 107.8
C3 C2 H2B 107.8
C1 C2 H2B 107.8
H2A C2 H2B 107.1
C2 C3 S2 117.86(19)
C2 C3 H3A 107.8
S2 C3 H3A 107.8
C2 C3 H3B 107.8
S2 C3 H3B 107.8
H3A C3 H3B 107.2
O1 C4 Fe1 176.4(3)
O2 C5 Fe1 172.9(3)
O3 C6 Fe1 172.6(2)
O4 C7 Fe2 179.0(3)
O5 C8 Fe2 176.9(3)
O6 C9 Fe2 178.6(3)
C11 C10 C15 112.6(3)
C11 C10 B1 124.6(2)
C15 C10 B1 122.5(2)
F1 C11 C12 115.3(2)
F1 C11 C10 120.5(3)
C12 C11 C10 124.2(2)
F2 C12 C13 119.0(3)
F2 C12 C11 121.0(2)
C13 C12 C11 120.0(2)
F3 C13 C14 120.6(3)
F3 C13 C12 121.0(2)
C14 C13 C12 118.4(3)
F4 C14 C15 120.5(3)
F4 C14 C13 120.0(3)
C15 C14 C13 119.5(3)
F5 C15 C14 115.2(2)
F5 C15 C10 119.5(3)
C14 C15 C10 125.2(3)
C21 C16 C17 112.1(2)
C21 C16 B1 124.5(2)
C17 C16 B1 122.9(2)
F6 C17 C18 115.2(2)
F6 C17 C16 120.3(2)
C18 C17 C16 124.5(2)
F7 C18 C19 119.8(2)
F7 C18 C17 119.8(2)
C19 C18 C17 120.3(2)
F8 C19 C18 121.1(2)
F8 C19 C20 120.9(2)
C18 C19 C20 118.0(2)
F9 C20 C21 120.8(2)
F9 C20 C19 119.5(2)
C21 C20 C19 119.7(3)
F10 C21 C20 115.0(2)
F10 C21 C16 119.7(2)
C20 C21 C16 125.3(2)
C23 C22 C27 112.4(2)
C23 C22 B1 124.9(2)
C27 C22 B1 122.2(2)
F11 C23 C24 115.0(2)
F11 C23 C22 120.5(2)
C24 C23 C22 124.5(3)
F12 C24 C25 119.9(3)
F12 C24 C23 120.5(3)
C25 C24 C23 119.7(3)
F13 C25 C26 121.2(3)
F13 C25 C24 120.1(3)
C26 C25 C24 118.7(3)
F14 C26 C25 120.3(2)
F14 C26 C27 120.2(2)
C25 C26 C27 119.5(2)
F15 C27 C26 114.7(2)
F15 C27 C22 120.2(2)
C26 C27 C22 125.1(3)
C29 C28 C33 112.3(3)
C29 C28 B1 124.2(2)
C33 C28 B1 123.4(2)
F16 C29 C30 114.9(2)
F16 C29 C28 120.4(3)
C30 C29 C28 124.7(2)
F17 C30 C29 121.2(2)
F17 C30 C31 118.6(3)
C29 C30 C31 120.2(3)
F18 C31 C32 121.0(2)
F18 C31 C30 121.2(2)
C32 C31 C30 117.8(3)
F19 C32 C31 119.9(3)
F19 C32 C33 120.2(2)
C31 C32 C33 119.9(2)
F20 C33 C32 115.4(2)
F20 C33 C28 119.7(2)
C32 C33 C28 125.0(2)
C10 B1 C28 114.2(2)
C10 B1 C22 101.2(2)
C28 B1 C22 113.4(2)
C10 B1 C16 113.8(2)
C28 B1 C16 101.4(2)
C22 B1 C16 113.4(2)

loop_
_geom_bond_atom_site_label_1
_geom_bond_atom_site_label_2
_geom_bond_distance
Fe1 C6 1.797(3)
Fe1 C5 1.844(3)
Fe1 C4 1.847(3)
Fe1 S2 2.2989(8)
Fe1 S1 2.3207(9)
Fe1 Cl1 2.3295(7)
Fe2 C7 1.793(3)
Fe2 C8 1.844(3)
Fe2 C9 1.857(3)
Fe2 S2 2.2986(8)
Fe2 S1 2.3069(7)
Fe2 Cl1 2.3161(7)
S1 C1 1.833(2)
S2 C3 1.840(2)
F1 C11 1.351(3)
F2 C12 1.347(3)
F3 C13 1.336(3)
F4 C14 1.343(3)
F5 C15 1.356(3)
F6 C17 1.354(3)
F7 C18 1.350(3)
F8 C19 1.343(3)
F9 C20 1.340(3)
F10 C21 1.356(3)
F11 C23 1.352(3)
F12 C24 1.342(3)
F13 C25 1.343(3)
F14 C26 1.349(3)
F15 C27 1.360(3)
F16 C29 1.359(3)
F17 C30 1.356(3)
F18 C31 1.337(3)
F19 C32 1.344(3)
F20 C33 1.360(3)
O1 C4 1.123(4)
O2 C5 1.124(4)
O3 C6 1.129(3)
O4 C7 1.130(3)
O5 C8 1.126(3)
O6 C9 1.110(4)
C1 C2 1.521(4)
C1 H1A 0.9900
C1 H1B 0.9900
C2 C3 1.511(4)
C2 H2A 0.9900
C2 H2B 0.9900
C3 H3A 0.9900
C3 H3B 0.9900
C10 C11 1.389(4)
C10 C15 1.390(4)
C10 B1 1.649(4)
C11 C12 1.379(4)
C12 C13 1.377(4)
C13 C14 1.373(4)
C14 C15 1.371(4)
C16 C21 1.385(4)
C16 C17 1.397(3)
C16 B1 1.658(4)
C17 C18 1.374(4)
C18 C19 1.369(4)
C19 C20 1.375(3)
C20 C21 1.374(4)
C22 C23 1.385(4)
C22 C27 1.386(4)
C22 B1 1.658(4)
C23 C24 1.383(4)
C24 C25 1.376(4)
C25 C26 1.361(4)
C26 C27 1.381(4)
C28 C29 1.384(4)
C28 C33 1.392(4)
C28 B1 1.655(4)
C29 C30 1.370(4)
C30 C31 1.383(4)
C31 C32 1.366(4)
C32 C33 1.374(4)
